data_4023879
loop_
_publ_author_name
'Tetsuharu Hori'
'Yuko Otani'
'Masatoshi Kawahata'
'Kentaro Yamaguchi'
'Tomohiko Ohwada'

_publ_section_title
;
 Nonplanar Structures of Thioamides Derived from
 7-Azabicyclo[2.2.1]heptane. Electronically Tunable
 Planarity of Thioamides
;
_journal_name_full 'Journal of Organic Chemistry'
_journal_page_first 9102
_journal_page_last 9108
_journal_paper_doi 10.1021/jo801996b
_journal_volume 73
_journal_year 2008
_chemical_formula_moiety 'C13 H14 N2 O2 S'
_chemical_formula_sum 'C13 H14 N2 O2 S'
_chemical_formula_weight 262.32
_chemical_name_systematic
; 
 ? 
;
_space_group_IT_number 14
_symmetry_cell_setting monoclinic
_symmetry_space_group_name_Hall '-P 2ybc'
_symmetry_space_group_name_H-M 'P 1 21/c 1'
_atom_sites_solution_hydrogens geom
_atom_sites_solution_primary direct
_atom_sites_solution_secondary difmap
_audit_creation_method SHELXL-97
_cell_angle_alpha 90.00
_cell_angle_beta 98.845(3)
_cell_angle_gamma 90.00
_cell_formula_units_Z 4
_cell_length_a 7.9612(16)
_cell_length_b 6.8315(14)
_cell_length_c 23.039(5)
_cell_measurement_reflns_used 3767
_cell_measurement_temperature 90
_cell_measurement_theta_max 28.26
_cell_measurement_theta_min 2.59
_cell_volume 1238.1(4)
_computing_cell_refinement SMART
_computing_data_collection 'SMART (Bruker, 1998)'
_computing_data_reduction 'SAINT (Bruker, 1998)'
_computing_molecular_graphics 'ORTEP-3 for Windows (Farrugia, 1997)'
_computing_publication_material 'SHELXL-97 (Sheldrick, 1997)'
_computing_structure_refinement 'SHELXL-97 (Sheldrick, 1997)'
_computing_structure_solution 'SHELXS-97 (Sheldrick, 1990)'
_diffrn_ambient_temperature 90
_diffrn_measured_fraction_theta_full 1.000
_diffrn_measured_fraction_theta_max 0.961
_diffrn_measurement_device_type 'Bruker SMART 1000 CCD area detector'
_diffrn_measurement_method '\f and \w scans'
_diffrn_radiation_monochromator graphite
_diffrn_radiation_source 'fine-focus sealed tube'
_diffrn_radiation_type MoK\a
_diffrn_radiation_wavelength 0.71073
_diffrn_reflns_av_R_equivalents 0.0386
_diffrn_reflns_av_sigmaI/netI 0.0435
_diffrn_reflns_limit_h_max 10
_diffrn_reflns_limit_h_min -9
_diffrn_reflns_limit_k_max 9
_diffrn_reflns_limit_k_min -4
_diffrn_reflns_limit_l_max 28
_diffrn_reflns_limit_l_min -29
_diffrn_reflns_number 7277
_diffrn_reflns_theta_full 25.00
_diffrn_reflns_theta_max 28.26
_diffrn_reflns_theta_min 1.79
_diffrn_standards_decay_% 0
_diffrn_standards_number 0
_exptl_absorpt_coefficient_mu 0.257
_exptl_absorpt_correction_type none
_exptl_crystal_colour yellow
_exptl_crystal_density_diffrn 1.407
_exptl_crystal_density_method 'not measured'
_exptl_crystal_description prismatic
_exptl_crystal_F_000 552
_exptl_crystal_size_max 0.50
_exptl_crystal_size_mid 0.24
_exptl_crystal_size_min 0.20
_refine_diff_density_max 0.330
_refine_diff_density_min -0.286
_refine_diff_density_rms 0.061
_refine_ls_extinction_method none
_refine_ls_goodness_of_fit_ref 1.065
_refine_ls_hydrogen_treatment constr
_refine_ls_matrix_type full
_refine_ls_number_parameters 163
_refine_ls_number_reflns 2935
_refine_ls_number_restraints 0
_refine_ls_restrained_S_all 1.065
_refine_ls_R_factor_all 0.0402
_refine_ls_R_factor_gt 0.0348
_refine_ls_shift/su_max 0.001
_refine_ls_shift/su_mean 0.000
_refine_ls_structure_factor_coef Fsqd
_refine_ls_weighting_details 'calc w=1/[\s^2^(Fo^2^)+(0.0437P)^2^+0.4673P] where P=(Fo^2^+2Fc^2^)/3'
_refine_ls_weighting_scheme calc
_refine_ls_wR_factor_gt 0.0924
_refine_ls_wR_factor_ref 0.0970
_reflns_number_gt 2570
_reflns_number_total 2935
_reflns_threshold_expression I>2\s(I)
_cod_data_source_file jo801996b_si_002_06.cif
_cod_data_source_block 1h
_cod_original_sg_symbol_H-M 'P 21/c'
_cod_database_code 4023879

loop_
_symmetry_equiv_pos_as_xyz
'x, y, z'
'-x, y+1/2, -z+1/2'
'-x, -y, -z'
'x, -y-1/2, z-1/2'

loop_
_atom_site_label
_atom_site_type_symbol
_atom_site_fract_x
_atom_site_fract_y
_atom_site_fract_z
_atom_site_U_iso_or_equiv
_atom_site_adp_type
_atom_site_occupancy
_atom_site_symmetry_multiplicity
_atom_site_calc_flag
_atom_site_refinement_flags
_atom_site_disorder_assembly
_atom_site_disorder_group
C1 C -0.30523(16) 0.4104(2) 0.19633(6) 0.0176(3) Uani 1 1 d . . .
H1 H -0.2408 0.3225 0.2266 0.021 Uiso 1 1 calc R . .
C2 C -0.41793(17) 0.5643(2) 0.22034(6) 0.0195(3) Uani 1 1 d . . .
H2A H -0.3624 0.6163 0.2586 0.023 Uiso 1 1 calc R . .
H2B H -0.5298 0.5084 0.2251 0.023 Uiso 1 1 calc R . .
C3 C -0.43736(16) 0.7263(2) 0.17236(6) 0.0194(3) Uani 1 1 d . . .
H3A H -0.5582 0.7468 0.1556 0.023 Uiso 1 1 calc R . .
H3B H -0.3882 0.8519 0.1883 0.023 Uiso 1 1 calc R . .
C4 C -0.33674(15) 0.6426(2) 0.12615(5) 0.0164(3) Uani 1 1 d . . .
H4 H -0.2976 0.7417 0.0992 0.020 Uiso 1 1 calc R . .
C5 C -0.43358(17) 0.4673(2) 0.09540(6) 0.0212(3) Uani 1 1 d . . .
H5A H -0.3845 0.4268 0.0603 0.025 Uiso 1 1 calc R . .
H5B H -0.5555 0.4984 0.0835 0.025 Uiso 1 1 calc R . .
C6 C -0.40873(18) 0.3053(2) 0.14364(6) 0.0227(3) Uani 1 1 d . . .
H6A H -0.5194 0.2595 0.1531 0.027 Uiso 1 1 calc R . .
H6B H -0.3455 0.1920 0.1311 0.027 Uiso 1 1 calc R . .
C7 C -0.03288(15) 0.54427(18) 0.16765(5) 0.0142(2) Uani 1 1 d . . .
C8 C 0.03545(14) 0.68291(19) 0.12663(5) 0.0140(2) Uani 1 1 d . . .
C9 C 0.08545(16) 0.60730(19) 0.07568(6) 0.0167(3) Uani 1 1 d . . .
H9 H 0.0704 0.4720 0.0669 0.020 Uiso 1 1 calc R . .
C10 C 0.15697(16) 0.7283(2) 0.03782(5) 0.0172(3) Uani 1 1 d . . .
H10 H 0.1907 0.6779 0.0030 0.021 Uiso 1 1 calc R . .
C11 C 0.17792(15) 0.92433(19) 0.05211(5) 0.0148(3) Uani 1 1 d . . .
C12 C 0.12931(16) 1.0042(2) 0.10228(5) 0.0172(3) Uani 1 1 d . . .
H12 H 0.1454 1.1395 0.1109 0.021 Uiso 1 1 calc R . .
C13 C 0.05645(16) 0.88196(19) 0.13975(6) 0.0166(3) Uani 1 1 d . . .
H13 H 0.0210 0.9336 0.1742 0.020 Uiso 1 1 calc R . .
N1 N -0.19859(13) 0.53976(17) 0.16511(5) 0.0167(2) Uani 1 1 d . . .
N2 N 0.25592(13) 1.05170(17) 0.01191(5) 0.0172(2) Uani 1 1 d . . .
O1 O 0.30847(14) 0.97493(17) -0.02992(4) 0.0295(3) Uani 1 1 d . . .
O2 O 0.26337(13) 1.22795(15) 0.02168(4) 0.0250(2) Uani 1 1 d . . .
S1 S 0.10537(4) 0.40492(5) 0.211649(14) 0.01849(11) Uani 1 1 d . . .

loop_
_atom_site_aniso_label
_atom_site_aniso_U_11
_atom_site_aniso_U_22
_atom_site_aniso_U_33
_atom_site_aniso_U_23
_atom_site_aniso_U_13
_atom_site_aniso_U_12
C1 0.0162(6) 0.0195(7) 0.0180(6) 0.0047(5) 0.0056(5) -0.0032(5)
C2 0.0179(6) 0.0231(7) 0.0186(6) -0.0004(5) 0.0059(5) -0.0032(5)
C3 0.0174(6) 0.0202(7) 0.0209(6) -0.0009(5) 0.0036(5) 0.0013(5)
C4 0.0132(5) 0.0197(6) 0.0164(6) 0.0038(5) 0.0019(4) 0.0018(5)
C5 0.0207(6) 0.0247(7) 0.0182(6) -0.0025(5) 0.0029(5) -0.0004(5)
C6 0.0255(7) 0.0206(7) 0.0229(6) -0.0023(5) 0.0064(5) -0.0045(6)
C7 0.0153(6) 0.0134(6) 0.0142(5) -0.0010(5) 0.0034(4) 0.0008(5)
C8 0.0101(5) 0.0164(6) 0.0153(5) 0.0019(5) 0.0013(4) 0.0004(4)
C9 0.0186(6) 0.0141(6) 0.0180(6) -0.0010(5) 0.0043(5) -0.0014(5)
C10 0.0188(6) 0.0186(7) 0.0149(6) -0.0016(5) 0.0053(5) -0.0006(5)
C11 0.0135(5) 0.0171(6) 0.0138(5) 0.0035(5) 0.0026(4) -0.0019(5)
C12 0.0186(6) 0.0155(6) 0.0176(6) -0.0003(5) 0.0034(5) 0.0000(5)
C13 0.0174(6) 0.0167(6) 0.0164(6) -0.0012(5) 0.0049(5) 0.0008(5)
N1 0.0136(5) 0.0192(6) 0.0177(5) 0.0065(4) 0.0034(4) -0.0003(4)
N2 0.0171(5) 0.0187(6) 0.0159(5) 0.0027(4) 0.0032(4) -0.0012(4)
O1 0.0451(6) 0.0251(6) 0.0230(5) -0.0001(4) 0.0200(5) -0.0028(5)
O2 0.0333(6) 0.0169(5) 0.0264(5) 0.0012(4) 0.0102(4) -0.0056(4)
S1 0.01558(17) 0.02117(19) 0.01886(17) 0.00545(12) 0.00308(12) 0.00404(12)

loop_
_atom_type_symbol
_atom_type_description
_atom_type_scat_dispersion_real
_atom_type_scat_dispersion_imag
_atom_type_scat_source
C C 0.0033 0.0016 'International Tables Vol C Tables 4.2.6.8 and 6.1.1.4'
N N 0.0061 0.0033 'International Tables Vol C Tables 4.2.6.8 and 6.1.1.4'
O O 0.0106 0.0060 'International Tables Vol C Tables 4.2.6.8 and 6.1.1.4'
S S 0.1246 0.1234 'International Tables Vol C Tables 4.2.6.8 and 6.1.1.4'
H H 0.0000 0.0000 'International Tables Vol C Tables 4.2.6.8 and 6.1.1.4'

loop_
_geom_angle_atom_site_label_1
_geom_angle_atom_site_label_2
_geom_angle_atom_site_label_3
_geom_angle
_geom_angle_site_symmetry_1
_geom_angle_site_symmetry_3
_geom_angle_publ_flag
N1 C1 C6 99.93(10) . . ?
N1 C1 C2 100.14(10) . . ?
C6 C1 C2 109.39(11) . . ?
N1 C1 H1 115.1 . . ?
C6 C1 H1 115.1 . . ?
C2 C1 H1 115.1 . . ?
C1 C2 C3 103.32(10) . . ?
C1 C2 H2A 111.1 . . ?
C3 C2 H2A 111.1 . . ?
C1 C2 H2B 111.1 . . ?
C3 C2 H2B 111.1 . . ?
H2A C2 H2B 109.1 . . ?
C4 C3 C2 102.83(11) . . ?
C4 C3 H3A 111.2 . . ?
C2 C3 H3A 111.2 . . ?
C4 C3 H3B 111.2 . . ?
C2 C3 H3B 111.2 . . ?
H3A C3 H3B 109.1 . . ?
N1 C4 C5 100.51(10) . . ?
N1 C4 C3 100.00(10) . . ?
C5 C4 C3 109.33(10) . . ?
N1 C4 H4 115.0 . . ?
C5 C4 H4 115.0 . . ?
C3 C4 H4 115.0 . . ?
C4 C5 C6 103.00(10) . . ?
C4 C5 H5A 111.2 . . ?
C6 C5 H5A 111.2 . . ?
C4 C5 H5B 111.2 . . ?
C6 C5 H5B 111.2 . . ?
H5A C5 H5B 109.1 . . ?
C1 C6 C5 103.00(11) . . ?
C1 C6 H6A 111.2 . . ?
C5 C6 H6A 111.2 . . ?
C1 C6 H6B 111.2 . . ?
C5 C6 H6B 111.2 . . ?
H6A C6 H6B 109.1 . . ?
N1 C7 C8 116.55(11) . . ?
N1 C7 S1 125.22(10) . . ?
C8 C7 S1 118.22(9) . . ?
C9 C8 C13 120.13(11) . . ?
C9 C8 C7 118.36(11) . . ?
C13 C8 C7 121.45(11) . . ?
C10 C9 C8 120.44(12) . . ?
C10 C9 H9 119.8 . . ?
C8 C9 H9 119.8 . . ?
C9 C10 C11 118.28(12) . . ?
C9 C10 H10 120.9 . . ?
C11 C10 H10 120.9 . . ?
C10 C11 C12 122.74(12) . . ?
C10 C11 N2 117.95(11) . . ?
C12 C11 N2 119.31(11) . . ?
C13 C12 C11 118.55(12) . . ?
C13 C12 H12 120.7 . . ?
C11 C12 H12 120.7 . . ?
C12 C13 C8 119.85(12) . . ?
C12 C13 H13 120.1 . . ?
C8 C13 H13 120.1 . . ?
C7 N1 C4 131.46(11) . . ?
C7 N1 C1 129.65(11) . . ?
C4 N1 C1 98.55(9) . . ?
O1 N2 O2 123.53(11) . . ?
O1 N2 C11 117.94(11) . . ?
O2 N2 C11 118.53(10) . . ?

loop_
_geom_bond_atom_site_label_1
_geom_bond_atom_site_label_2
_geom_bond_distance
_geom_bond_site_symmetry_2
_geom_bond_publ_flag
C1 N1 1.4854(15) . ?
C1 C6 1.5367(18) . ?
C1 C2 1.5389(19) . ?
C1 H1 1.0000 . ?
C2 C3 1.5551(19) . ?
C2 H2A 0.9900 . ?
C2 H2B 0.9900 . ?
C3 C4 1.5378(18) . ?
C3 H3A 0.9900 . ?
C3 H3B 0.9900 . ?
C4 N1 1.4850(15) . ?
C4 C5 1.5369(19) . ?
C4 H4 1.0000 . ?
C5 C6 1.559(2) . ?
C5 H5A 0.9900 . ?
C5 H5B 0.9900 . ?
C6 H6A 0.9900 . ?
C6 H6B 0.9900 . ?
C7 N1 1.3119(16) . ?
C7 C8 1.4981(17) . ?
C7 S1 1.6739(13) . ?
C8 C9 1.3954(17) . ?
C8 C13 1.3974(18) . ?
C9 C10 1.3860(18) . ?
C9 H9 0.9500 . ?
C10 C11 1.3830(18) . ?
C10 H10 0.9500 . ?
C11 C12 1.3861(18) . ?
C11 N2 1.4755(16) . ?
C12 C13 1.3904(18) . ?
C12 H12 0.9500 . ?
C13 H13 0.9500 . ?
N2 O1 1.2260(15) . ?
N2 O2 1.2247(15) . ?

loop_
_geom_torsion_atom_site_label_1
_geom_torsion_atom_site_label_2
_geom_torsion_atom_site_label_3
_geom_torsion_atom_site_label_4
_geom_torsion
_geom_torsion_site_symmetry_1
_geom_torsion_site_symmetry_2
_geom_torsion_site_symmetry_3
_geom_torsion_site_symmetry_4
_geom_torsion_publ_flag
N1 C1 C2 C3 32.68(12) . . . . ?
C6 C1 C2 C3 -71.72(13) . . . . ?
C1 C2 C3 C4 1.28(13) . . . . ?
C2 C3 C4 N1 -34.81(12) . . . . ?
C2 C3 C4 C5 70.15(12) . . . . ?
N1 C4 C5 C6 32.43(12) . . . . ?
C3 C4 C5 C6 -72.19(13) . . . . ?
N1 C1 C6 C5 -34.95(12) . . . . ?
C2 C1 C6 C5 69.59(13) . . . . ?
C4 C5 C6 C1 1.56(13) . . . . ?
N1 C7 C8 C9 -101.47(14) . . . . ?
S1 C7 C8 C9 77.21(14) . . . . ?
N1 C7 C8 C13 81.36(15) . . . . ?
S1 C7 C8 C13 -99.96(13) . . . . ?
C13 C8 C9 C10 0.31(19) . . . . ?
C7 C8 C9 C10 -176.90(11) . . . . ?
C8 C9 C10 C11 0.33(19) . . . . ?
C9 C10 C11 C12 -0.49(19) . . . . ?
C9 C10 C11 N2 179.33(11) . . . . ?
C10 C11 C12 C13 0.00(19) . . . . ?
N2 C11 C12 C13 -179.82(11) . . . . ?
C11 C12 C13 C8 0.65(19) . . . . ?
C9 C8 C13 C12 -0.81(18) . . . . ?
C7 C8 C13 C12 176.31(11) . . . . ?
C8 C7 N1 C4 3.3(2) . . . . ?
S1 C7 N1 C4 -175.23(10) . . . . ?
C8 C7 N1 C1 175.18(12) . . . . ?
S1 C7 N1 C1 -3.4(2) . . . . ?
C5 C4 N1 C7 118.17(15) . . . . ?
C3 C4 N1 C7 -129.83(14) . . . . ?
C5 C4 N1 C1 -55.48(11) . . . . ?
C3 C4 N1 C1 56.52(11) . . . . ?
C6 C1 N1 C7 -117.44(14) . . . . ?
C2 C1 N1 C7 130.62(14) . . . . ?
C6 C1 N1 C4 56.38(11) . . . . ?
C2 C1 N1 C4 -55.56(11) . . . . ?
C10 C11 N2 O1 -4.80(17) . . . . ?
C12 C11 N2 O1 175.03(12) . . . . ?
C10 C11 N2 O2 174.53(12) . . . . ?
C12 C11 N2 O2 -5.65(17) . . . . ?
